data_4331336
loop_
_publ_author_name
'Henry S. La Pierre'
'John Arnold'
'Robert G. Bergman'
'F. Dean Toste'

_publ_section_title
;
 Carbon Monoxide, Isocyanide, and Nitrile Complexes of Cationic, d0
 Vanadium Bisimides: \p-Back Bonding Derived from the \p Symmetry, Bonding
 Metal Bisimido Ligand Orbitals
;
_journal_name_full 'Inorganic Chemistry'
_journal_page_first 13334
_journal_page_last 13344
_journal_paper_doi 10.1021/ic302044q
_journal_volume 51
_journal_year 2012
_chemical_formula_moiety 'C39 H45 Al F36 N3 O4 P2 V'
_chemical_formula_sum 'C39 H45 Al F36 N3 O4 P2 V'
_chemical_formula_weight 1443.64
_chemical_name_common '[v(pme3)2(ntbu)2(2,6-xylylisocyanide)][al(pftb)]'
_chemical_name_systematic
;
 [v(pme3)2(ntbu)2(2,6-xylylisocyanide)][al(pftb)4]
;
_space_group_IT_number 14
_symmetry_cell_setting monoclinic
_symmetry_space_group_name_Hall '-P 2ybc'
_symmetry_space_group_name_H-M 'P 1 21/c 1'
_atom_sites_solution_hydrogens geom
_atom_sites_solution_primary direct
_atom_sites_solution_secondary difmap
_audit_creation_method shelxl-97
_cell_angle_alpha 90
_cell_angle_beta 91.2611(10)
_cell_angle_gamma 90
_cell_formula_units_Z 4
_cell_length_a 10.0395(8)
_cell_length_b 17.3604(14)
_cell_length_c 33.167(3)
_cell_measurement_reflns_used 9691
_cell_measurement_temperature 100(2)
_cell_measurement_theta_max 25.35
_cell_measurement_theta_min 2.39
_cell_volume 5779.3(8)
_computing_cell_refinement 'bruker saint'
_computing_data_collection 'bruker apex2'
_computing_data_reduction 'bruker saint'
_computing_molecular_graphics ortep-32
_computing_publication_material wingx
_computing_structure_refinement 'shelxl-97 (sheldrick, 1997)'
_computing_structure_solution sir-2004
_diffrn_ambient_temperature 100(2)
_diffrn_detector_area_resol_mean 8.366
_diffrn_measured_fraction_theta_full 1.000
_diffrn_measured_fraction_theta_max 0.999
_diffrn_measurement_device_type 'bruker apex-ii ccd'
_diffrn_measurement_method '\f and \w scans'
_diffrn_radiation_monochromator graphite
_diffrn_radiation_source 'fine-focus sealed tube'
_diffrn_radiation_type mok\a
_diffrn_radiation_wavelength 0.71073
_diffrn_reflns_av_R_equivalents 0.0498
_diffrn_reflns_av_sigmaI/netI 0.0208
_diffrn_reflns_limit_h_max 12
_diffrn_reflns_limit_h_min -12
_diffrn_reflns_limit_k_max 20
_diffrn_reflns_limit_k_min -20
_diffrn_reflns_limit_l_max 39
_diffrn_reflns_limit_l_min -40
_diffrn_reflns_number 156432
_diffrn_reflns_theta_full 25.00
_diffrn_reflns_theta_max 25.40
_diffrn_reflns_theta_min 1.23
_exptl_absorpt_coefficient_mu 0.399
_exptl_absorpt_correction_T_max 0.8896
_exptl_absorpt_correction_T_min 0.8663
_exptl_absorpt_correction_type multi-scan
_exptl_absorpt_process_details sadabs
_exptl_crystal_colour yellow
_exptl_crystal_density_diffrn 1.659
_exptl_crystal_description blade
_exptl_crystal_F_000 2888
_exptl_crystal_size_max 0.37
_exptl_crystal_size_mid 0.30
_exptl_crystal_size_min 0.30
_refine_diff_density_max 2.012
_refine_diff_density_min -2.237
_refine_diff_density_rms 0.086
_refine_ls_extinction_method none
_refine_ls_goodness_of_fit_ref 1.020
_refine_ls_hydrogen_treatment constr
_refine_ls_matrix_type full
_refine_ls_number_parameters 775
_refine_ls_number_reflns 10613
_refine_ls_number_restraints 0
_refine_ls_restrained_S_all 1.020
_refine_ls_R_factor_all 0.0735
_refine_ls_R_factor_gt 0.0572
_refine_ls_shift/su_max 0.411
_refine_ls_shift/su_mean 0.005
_refine_ls_structure_factor_coef Fsqd
_refine_ls_weighting_details 'calc w=1/[\s^2^(fo^2^)+(0.0346p)^2^+24.2433p] where p=(fo^2^+2fc^2^)/3'
_refine_ls_weighting_scheme calc
_refine_ls_wR_factor_gt 0.1200
_refine_ls_wR_factor_ref 0.1324
_reflns_number_gt 8595
_reflns_number_total 10613
_reflns_threshold_expression >2sigma(i)
_cod_data_source_file ic302044q_si_002_1.cif
_cod_data_source_block hsl51_0m
_cod_depositor_comments
;
The following automatic conversions were performed:

'_refine_ls_structure_factor_coef' value 'fsqd' changed to 'Fsqd'
according to the built-in table from CIF Core dictionary named
'cif_core.dic' version 2.4.1 from 2010-06-29.

'_atom_site_adp_type'
value 'uani' changed to 'Uani' according to the built-in table from
CIF Core dictionary named 'cif_core.dic' version 2.4.1 from
2010-06-29 (86 times).

'_atom_site_adp_type' value 'uiso' changed to
'Uiso' according to the built-in table from CIF Core dictionary named
'cif_core.dic' version 2.4.1 from 2010-06-29 (45
times).

'_atom_site_refinement_flags' value 'r' changed to 'R'
according to the built-in table from CIF Core dictionary named
'cif_core.dic' version 2.4.1 from 2010-06-29 (45 times).

Automatic conversion script
Id: cif_fix_values 1891 2012-01-12 08:04:46Z andrius 
;
_cod_database_code 4331336

loop_
_symmetry_equiv_pos_as_xyz
'x, y, z'
'-x, y+1/2, -z+1/2'
'-x, -y, -z'
'x, -y-1/2, z-1/2'

loop_
_atom_site_label
_atom_site_type_symbol
_atom_site_fract_x
_atom_site_fract_y
_atom_site_fract_z
_atom_site_U_iso_or_equiv
_atom_site_adp_type
_atom_site_occupancy
_atom_site_symmetry_multiplicity
_atom_site_calc_flag
_atom_site_refinement_flags
c1 c 0.3518(4) 0.1354(2) 0.51501(11) 0.0298(8) Uani 1 1 d .
c2 c 0.2749(5) 0.0660(3) 0.53098(14) 0.0442(11) Uani 1 1 d .
h27a h 0.2071 0.0837 0.5496 0.066 Uiso 1 1 calc R
h27b h 0.3367 0.0311 0.5452 0.066 Uiso 1 1 calc R
h27c h 0.2317 0.0387 0.5084 0.066 Uiso 1 1 calc R
c3 c 0.2529(5) 0.1900(3) 0.49411(14) 0.0479(12) Uani 1 1 d .
h28a h 0.1858 0.2064 0.5134 0.072 Uiso 1 1 calc R
h28b h 0.2090 0.1635 0.4714 0.072 Uiso 1 1 calc R
h28c h 0.3005 0.2353 0.4842 0.072 Uiso 1 1 calc R
c4 c 0.4576(5) 0.1091(3) 0.48578(14) 0.0480(12) Uani 1 1 d .
h32a h 0.5198 0.0740 0.4997 0.072 Uiso 1 1 calc R
h32b h 0.5063 0.1540 0.4760 0.072 Uiso 1 1 calc R
h32c h 0.4147 0.0824 0.4629 0.072 Uiso 1 1 calc R
c5 c 0.8169(4) 0.1846(3) 0.56791(13) 0.0382(10) Uani 1 1 d .
c6 c 0.8826(5) 0.1429(4) 0.6027(2) 0.086(2) Uani 1 1 d .
h41a h 0.8816 0.1756 0.6268 0.129 Uiso 1 1 calc R
h41b h 0.9750 0.1308 0.5961 0.129 Uiso 1 1 calc R
h41c h 0.8342 0.0950 0.6079 0.129 Uiso 1 1 calc R
c7 c 0.8921(6) 0.2580(4) 0.5601(3) 0.123(4) Uani 1 1 d .
h40a h 0.8946 0.2894 0.5846 0.184 Uiso 1 1 calc R
h40b h 0.8474 0.2867 0.5383 0.184 Uiso 1 1 calc R
h40c h 0.9832 0.2455 0.5524 0.184 Uiso 1 1 calc R
c8 c 0.8145(6) 0.1374(6) 0.5302(2) 0.139(4) Uani 1 1 d .
h38a h 0.7664 0.0892 0.5349 0.209 Uiso 1 1 calc R
h38b h 0.9060 0.1258 0.5225 0.209 Uiso 1 1 calc R
h38c h 0.7696 0.1663 0.5084 0.209 Uiso 1 1 calc R
c9 c 0.5258(5) 0.0235(2) 0.62176(12) 0.0369(10) Uani 1 1 d .
h29a h 0.6192 0.0226 0.6138 0.055 Uiso 1 1 calc R
h29b h 0.4689 0.0060 0.5992 0.055 Uiso 1 1 calc R
h29c h 0.5142 -0.0108 0.6449 0.055 Uiso 1 1 calc R
c10 c 0.5648(5) 0.1351(2) 0.68369(12) 0.0442(11) Uani 1 1 d .
h24a h 0.5456 0.1869 0.6938 0.066 Uiso 1 1 calc R
h24b h 0.6611 0.1295 0.6803 0.066 Uiso 1 1 calc R
h24c h 0.5339 0.0967 0.7030 0.066 Uiso 1 1 calc R
c11 c 0.3066(4) 0.1120(2) 0.64931(13) 0.0391(10) Uani 1 1 d .
h25a h 0.2727 0.1626 0.6573 0.059 Uiso 1 1 calc R
h25b h 0.2995 0.0760 0.6719 0.059 Uiso 1 1 calc R
h25c h 0.2541 0.0927 0.6262 0.059 Uiso 1 1 calc R
c12 c 0.6048(5) 0.4199(3) 0.57352(16) 0.0542(13) Uani 1 1 d .
h35a h 0.5873 0.4238 0.6024 0.081 Uiso 1 1 calc R
h35b h 0.5839 0.4691 0.5603 0.081 Uiso 1 1 calc R
h35c h 0.6990 0.4075 0.5698 0.081 Uiso 1 1 calc R
c13 c 0.3364(5) 0.3861(2) 0.55081(13) 0.0404(10) Uani 1 1 d .
h34a h 0.3036 0.3883 0.5784 0.061 Uiso 1 1 calc R
h34b h 0.2764 0.3541 0.5342 0.061 Uiso 1 1 calc R
h34c h 0.3396 0.4382 0.5395 0.061 Uiso 1 1 calc R
c14 c 0.5463(5) 0.3454(3) 0.49868(13) 0.0478(12) Uani 1 1 d .
h31a h 0.4950 0.3058 0.4841 0.072 Uiso 1 1 calc R
h31b h 0.6417 0.3348 0.4964 0.072 Uiso 1 1 calc R
h31c h 0.5261 0.3961 0.4870 0.072 Uiso 1 1 calc R
c15 c 0.4632(4) 0.2883(2) 0.63350(10) 0.0233(7) Uani 1 1 d .
c16 c 0.4230(4) 0.36367(19) 0.69834(10) 0.0239(8) Uani 1 1 d .
c17 c 0.5341(4) 0.3863(2) 0.72126(11) 0.0262(8) Uani 1 1 d .
c18 c 0.5081(4) 0.4234(2) 0.75759(11) 0.0326(9) Uani 1 1 d .
h18 h 0.5801 0.4401 0.7745 0.039 Uiso 1 1 calc R
c19 c 0.3787(4) 0.4360(2) 0.76911(11) 0.0332(9) Uani 1 1 d .
h20 h 0.3632 0.4608 0.7941 0.040 Uiso 1 1 calc R
c20 c 0.2709(4) 0.4134(2) 0.74514(11) 0.0306(9) Uani 1 1 d .
h14 h 0.1828 0.4232 0.7537 0.037 Uiso 1 1 calc R
c21 c 0.2910(4) 0.3763(2) 0.70864(11) 0.0260(8) Uani 1 1 d .
c22 c 0.1766(4) 0.3513(2) 0.68188(12) 0.0317(9) Uani 1 1 d .
h21a h 0.0925 0.3654 0.6944 0.048 Uiso 1 1 calc R
h21b h 0.1800 0.2954 0.6782 0.048 Uiso 1 1 calc R
h21c h 0.1826 0.3769 0.6556 0.048 Uiso 1 1 calc R
c23 c 0.6732(4) 0.3715(2) 0.70742(12) 0.0358(9) Uani 1 1 d .
h23a h 0.7374 0.3916 0.7275 0.054 Uiso 1 1 calc R
h23b h 0.6863 0.3973 0.6815 0.054 Uiso 1 1 calc R
h23c h 0.6867 0.3160 0.7042 0.054 Uiso 1 1 calc R
c24 c 0.6161(3) 0.1730(2) 0.84135(10) 0.0219(7) Uani 1 1 d .
c25 c 0.5161(4) 0.1711(2) 0.87610(12) 0.0318(9) Uani 1 1 d .
c26 c 0.5871(4) 0.2453(2) 0.81494(11) 0.0285(8) Uani 1 1 d .
c27 c 0.5974(4) 0.0999(2) 0.81467(12) 0.0321(9) Uani 1 1 d .
c28 c 1.0307(3) 0.1404(2) 0.77275(10) 0.0205(7) Uani 1 1 d .
c29 c 0.9526(3) 0.1426(2) 0.73186(10) 0.0243(8) Uani 1 1 d .
c30 c 1.1361(3) 0.2061(2) 0.77338(11) 0.0252(8) Uani 1 1 d .
c31 c 1.1035(4) 0.0617(2) 0.77704(11) 0.0257(8) Uani 1 1 d .
c32 c 0.9701(4) 0.3556(2) 0.86472(10) 0.0226(7) Uani 1 1 d .
c33 c 1.1225(4) 0.3644(2) 0.87280(11) 0.0275(8) Uani 1 1 d .
c34 c 0.9216(4) 0.4205(2) 0.83557(12) 0.0323(9) Uani 1 1 d .
c35 c 0.8968(4) 0.3630(2) 0.90523(12) 0.0313(9) Uani 1 1 d .
c36 c 0.9996(4) 0.0962(2) 0.91757(11) 0.0263(8) Uani 1 1 d .
c37 c 0.9928(9) 0.0150(3) 0.90016(17) 0.094(3) Uani 1 1 d .
c38 c 1.1267(6) 0.1042(4) 0.9415(2) 0.091(3) Uani 1 1 d .
c39 c 0.8754(9) 0.1029(4) 0.9446(2) 0.118(4) Uani 1 1 d .
n1 n 0.4140(3) 0.17580(17) 0.54869(8) 0.0226(6) Uani 1 1 d .
n2 n 0.6821(3) 0.20476(18) 0.57867(9) 0.0256(7) Uani 1 1 d .
n3 n 0.4446(3) 0.32407(17) 0.66207(9) 0.0238(6) Uani 1 1 d .
o1 o 0.7405(2) 0.17518(14) 0.85746(7) 0.0205(5) Uani 1 1 d .
o2 o 0.9439(2) 0.14869(14) 0.80290(7) 0.0213(5) Uani 1 1 d .
o3 o 0.9445(2) 0.28773(13) 0.84641(7) 0.0231(5) Uani 1 1 d .
o4 o 0.9969(2) 0.15062(14) 0.88834(7) 0.0239(5) Uani 1 1 d .
f1 f 0.5142(2) 0.10055(14) 0.89321(7) 0.0408(6) Uani 1 1 d .
f2 f 0.5507(2) 0.22105(14) 0.90486(6) 0.0367(5) Uani 1 1 d .
f3 f 0.3922(2) 0.18802(16) 0.86366(7) 0.0428(6) Uani 1 1 d .
f4 f 0.5641(2) 0.30700(13) 0.83805(7) 0.0375(5) Uani 1 1 d .
f5 f 0.4824(2) 0.23634(14) 0.78994(7) 0.0377(6) Uani 1 1 d .
f6 f 0.6918(2) 0.26186(14) 0.79241(6) 0.0339(5) Uani 1 1 d .
f7 f 0.4691(2) 0.08277(15) 0.80763(8) 0.0452(6) Uani 1 1 d .
f8 f 0.6545(2) 0.10927(14) 0.77910(6) 0.0376(6) Uani 1 1 d .
f9 f 0.6538(2) 0.03940(13) 0.83289(8) 0.0426(6) Uani 1 1 d .
f10 f 0.8659(2) 0.20059(13) 0.73094(6) 0.0329(5) Uani 1 1 d .
f11 f 0.8837(2) 0.07790(13) 0.72571(6) 0.0321(5) Uani 1 1 d .
f12 f 1.0323(2) 0.15177(14) 0.70033(6) 0.0333(5) Uani 1 1 d .
f13 f 1.0802(2) 0.27233(12) 0.76152(6) 0.0316(5) Uani 1 1 d .
f14 f 1.2383(2) 0.19219(13) 0.74906(7) 0.0341(5) Uani 1 1 d .
f15 f 1.1857(2) 0.21634(13) 0.81042(6) 0.0303(5) Uani 1 1 d .
f16 f 1.1694(2) 0.04235(13) 0.74376(7) 0.0359(5) Uani 1 1 d .
f17 f 1.1916(2) 0.06326(13) 0.80764(7) 0.0352(5) Uani 1 1 d .
f18 f 1.0179(2) 0.00541(12) 0.78424(7) 0.0332(5) Uani 1 1 d .
f19 f 1.1742(2) 0.30057(13) 0.88809(7) 0.0331(5) Uani 1 1 d .
f20 f 1.1858(2) 0.38006(14) 0.83883(7) 0.0367(5) Uani 1 1 d .
f21 f 1.1511(2) 0.42187(13) 0.89878(7) 0.0385(6) Uani 1 1 d .
f22 f 0.9709(3) 0.48974(13) 0.84579(8) 0.0425(6) Uani 1 1 d .
f23 f 0.9564(3) 0.40616(13) 0.79803(7) 0.0397(6) Uani 1 1 d .
f24 f 0.7890(2) 0.42643(13) 0.83560(8) 0.0418(6) Uani 1 1 d .
f25 f 0.8886(3) 0.43597(14) 0.91797(8) 0.0448(6) Uani 1 1 d .
f26 f 0.7738(2) 0.33584(15) 0.90197(7) 0.0413(6) Uani 1 1 d .
f27 f 0.9600(2) 0.32256(14) 0.93426(7) 0.0396(6) Uani 1 1 d .
f28 f 0.9293(4) 0.00778(15) 0.86765(8) 0.0624(8) Uani 1 1 d .
f29 f 1.1421(6) 0.0077(3) 0.88692(12) 0.186(3) Uani 1 1 d .
f30 f 0.9771(3) -0.04042(14) 0.92608(8) 0.0500(7) Uani 1 1 d .
f31 f 1.1589(3) 0.04727(15) 0.96609(8) 0.0530(7) Uani 1 1 d .
f32 f 1.2259(2) 0.1326(2) 0.92546(8) 0.0671(10) Uani 1 1 d .
f33 f 1.0800(5) 0.1725(2) 0.97118(9) 0.1009(16) Uani 1 1 d .
f34 f 0.8963(3) 0.07034(18) 0.98077(8) 0.0642(9) Uani 1 1 d .
f35 f 0.7733(3) 0.0569(2) 0.92182(12) 0.1026(17) Uani 1 1 d .
f36 f 0.8344(2) 0.17145(13) 0.94873(7) 0.0386(6) Uani 1 1 d .
al1 al 0.90711(10) 0.19081(6) 0.84857(3) 0.0169(2) Uani 1 1 d .
p1 p 0.47974(10) 0.12085(5) 0.63553(3) 0.0242(2) Uani 1 1 d .
p2 p 0.50200(10) 0.34463(6) 0.55139(3) 0.0285(2) Uani 1 1 d .
v1 v 0.51733(6) 0.21763(3) 0.583125(17) 0.01935(14) Uani 1 1 d .

loop_
_atom_site_aniso_label
_atom_site_aniso_U_11
_atom_site_aniso_U_22
_atom_site_aniso_U_33
_atom_site_aniso_U_23
_atom_site_aniso_U_13
_atom_site_aniso_U_12
c1 0.037(2) 0.029(2) 0.0230(18) -0.0072(15) -0.0078(16) 0.0054(17)
c2 0.046(3) 0.044(3) 0.042(3) -0.006(2) -0.010(2) -0.011(2)
c3 0.057(3) 0.045(3) 0.040(3) -0.008(2) -0.023(2) 0.013(2)
c4 0.055(3) 0.052(3) 0.038(2) -0.021(2) 0.007(2) 0.003(2)
c5 0.0205(19) 0.052(3) 0.042(2) 0.003(2) 0.0076(17) 0.0077(18)
c6 0.035(3) 0.131(6) 0.092(5) 0.046(4) 0.011(3) 0.036(3)
c7 0.039(3) 0.097(6) 0.234(11) 0.063(6) 0.052(5) 0.007(3)
c8 0.048(4) 0.263(12) 0.107(6) -0.113(7) 0.005(4) 0.051(5)
c9 0.056(3) 0.023(2) 0.031(2) 0.0011(16) -0.0047(19) 0.0082(18)
c10 0.073(3) 0.031(2) 0.027(2) 0.0051(18) -0.015(2) 0.000(2)
c11 0.047(3) 0.031(2) 0.040(2) 0.0004(18) 0.0151(19) -0.0057(19)
c12 0.070(3) 0.032(2) 0.060(3) 0.010(2) -0.005(3) -0.017(2)
c13 0.054(3) 0.035(2) 0.033(2) 0.0048(18) 0.0052(19) 0.019(2)
c14 0.065(3) 0.045(3) 0.034(2) 0.015(2) 0.021(2) 0.008(2)
c15 0.0266(18) 0.0201(17) 0.0234(18) 0.0026(15) 0.0020(14) 0.0013(14)
c16 0.039(2) 0.0144(16) 0.0186(17) -0.0014(13) 0.0041(15) 0.0003(15)
c17 0.035(2) 0.0179(17) 0.0256(18) 0.0038(14) 0.0020(15) -0.0031(15)
c18 0.048(2) 0.0240(19) 0.025(2) -0.0003(15) -0.0014(17) -0.0094(17)
c19 0.053(3) 0.0232(19) 0.0236(19) -0.0047(15) 0.0079(18) -0.0074(18)
c20 0.044(2) 0.0196(18) 0.028(2) -0.0008(15) 0.0121(17) 0.0029(16)
c21 0.039(2) 0.0155(17) 0.0238(18) 0.0023(14) 0.0061(16) 0.0001(15)
c22 0.035(2) 0.031(2) 0.030(2) 0.0017(16) 0.0013(16) 0.0057(17)
c23 0.036(2) 0.035(2) 0.036(2) -0.0025(18) -0.0014(18) -0.0060(18)
c24 0.0174(16) 0.0256(18) 0.0228(17) -0.0003(14) -0.0003(14) -0.0010(14)
c25 0.0245(19) 0.039(2) 0.032(2) 0.0023(18) 0.0013(16) 0.0015(17)
c26 0.0220(18) 0.034(2) 0.0295(19) 0.0011(16) 0.0001(15) 0.0003(16)
c27 0.0253(19) 0.033(2) 0.038(2) -0.0056(17) -0.0032(16) -0.0038(16)
c28 0.0197(17) 0.0219(17) 0.0198(17) -0.0030(13) 0.0021(13) -0.0011(14)
c29 0.0216(17) 0.031(2) 0.0203(17) -0.0030(15) 0.0014(14) 0.0002(15)
c30 0.0225(18) 0.030(2) 0.0237(18) -0.0042(15) 0.0043(14) -0.0026(15)
c31 0.0249(18) 0.0255(19) 0.0268(19) -0.0031(15) 0.0056(15) 0.0026(15)
c32 0.0271(19) 0.0187(17) 0.0219(17) -0.0015(14) 0.0009(14) -0.0002(14)
c33 0.0275(19) 0.029(2) 0.0265(19) -0.0009(15) 0.0018(15) -0.0042(16)
c34 0.036(2) 0.0220(19) 0.039(2) -0.0015(17) -0.0020(17) 0.0014(16)
c35 0.034(2) 0.029(2) 0.032(2) -0.0087(16) 0.0048(17) -0.0028(17)
c36 0.030(2) 0.0267(19) 0.0218(18) 0.0041(15) -0.0014(15) 0.0034(16)
c37 0.195(8) 0.037(3) 0.047(3) 0.017(2) -0.063(4) -0.046(4)
c38 0.071(4) 0.071(4) 0.126(6) 0.070(4) -0.072(4) -0.045(3)
c39 0.188(8) 0.102(5) 0.066(4) 0.063(4) 0.085(5) 0.108(6)
n1 0.0275(16) 0.0218(15) 0.0186(14) 0.0007(12) 0.0011(12) 0.0036(12)
n2 0.0239(16) 0.0292(17) 0.0238(15) 0.0030(13) 0.0035(12) 0.0025(13)
n3 0.0309(16) 0.0191(15) 0.0215(15) 0.0019(12) 0.0039(13) 0.0025(12)
o1 0.0153(11) 0.0266(13) 0.0198(12) 0.0000(10) 0.0006(9) 0.0002(10)
o2 0.0200(12) 0.0259(13) 0.0179(12) -0.0032(10) 0.0031(9) -0.0021(10)
o3 0.0254(13) 0.0185(12) 0.0255(13) -0.0031(10) 0.0000(10) -0.0008(10)
o4 0.0226(12) 0.0280(13) 0.0210(12) 0.0076(10) 0.0000(10) 0.0023(10)
f1 0.0352(13) 0.0447(14) 0.0430(14) 0.0152(11) 0.0103(11) -0.0067(11)
f2 0.0360(13) 0.0475(14) 0.0268(11) -0.0040(10) 0.0095(9) 0.0045(11)
f3 0.0190(11) 0.0691(17) 0.0405(13) 0.0090(12) 0.0058(10) 0.0075(11)
f4 0.0409(13) 0.0283(12) 0.0431(14) 0.0000(10) -0.0008(11) 0.0077(10)
f5 0.0242(11) 0.0526(15) 0.0360(13) 0.0091(11) -0.0091(9) -0.0003(10)
f6 0.0284(11) 0.0450(14) 0.0285(11) 0.0120(10) 0.0035(9) -0.0024(10)
f7 0.0267(12) 0.0482(15) 0.0606(17) -0.0109(13) -0.0050(11) -0.0123(11)
f8 0.0325(12) 0.0536(15) 0.0268(12) -0.0151(11) 0.0011(9) -0.0038(11)
f9 0.0481(14) 0.0259(12) 0.0534(15) -0.0072(11) -0.0064(12) 0.0026(11)
f10 0.0312(12) 0.0394(13) 0.0279(11) 0.0013(10) -0.0056(9) 0.0096(10)
f11 0.0295(12) 0.0378(13) 0.0287(11) -0.0093(10) -0.0028(9) -0.0080(10)
f12 0.0314(12) 0.0506(14) 0.0180(10) -0.0020(10) 0.0048(9) -0.0035(10)
f13 0.0388(13) 0.0238(11) 0.0325(12) 0.0016(9) 0.0053(10) -0.0051(9)
f14 0.0251(11) 0.0445(13) 0.0331(12) -0.0102(10) 0.0115(9) -0.0101(10)
f15 0.0237(11) 0.0405(13) 0.0265(11) -0.0102(10) -0.0015(9) -0.0056(9)
f16 0.0388(13) 0.0333(12) 0.0361(13) -0.0068(10) 0.0121(10) 0.0087(10)
f17 0.0307(12) 0.0395(13) 0.0348(12) 0.0011(10) -0.0084(10) 0.0083(10)
f18 0.0371(12) 0.0232(11) 0.0394(13) 0.0004(9) 0.0046(10) -0.0023(9)
f19 0.0299(12) 0.0350(12) 0.0343(12) 0.0005(10) -0.0046(9) 0.0025(10)
f20 0.0326(12) 0.0451(14) 0.0330(12) 0.0018(10) 0.0087(10) -0.0092(10)
f21 0.0418(13) 0.0345(13) 0.0391(13) -0.0102(10) -0.0029(11) -0.0120(10)
f22 0.0523(15) 0.0193(11) 0.0558(16) 0.0008(11) -0.0012(12) -0.0029(10)
f23 0.0568(15) 0.0342(13) 0.0281(12) 0.0080(10) -0.0014(11) 0.0060(11)
f24 0.0334(13) 0.0322(13) 0.0594(16) 0.0005(11) -0.0069(11) 0.0100(10)
f25 0.0541(15) 0.0340(13) 0.0469(15) -0.0198(11) 0.0158(12) -0.0019(11)
f26 0.0298(12) 0.0495(15) 0.0452(14) -0.0130(12) 0.0140(10) -0.0082(11)
f27 0.0493(14) 0.0457(14) 0.0241(11) -0.0002(10) 0.0071(10) -0.0047(12)
f28 0.114(3) 0.0322(14) 0.0400(15) -0.0085(12) -0.0147(16) 0.0047(15)
f29 0.249(6) 0.230(6) 0.082(3) 0.085(3) 0.103(4) 0.222(5)
f30 0.0644(18) 0.0302(13) 0.0551(16) 0.0138(12) -0.0046(13) 0.0023(12)
f31 0.0667(18) 0.0441(15) 0.0468(15) 0.0139(12) -0.0304(13) 0.0054(13)
f32 0.0240(13) 0.131(3) 0.0460(16) 0.0414(18) -0.0015(11) 0.0059(16)
f33 0.193(4) 0.066(2) 0.0414(17) 0.0103(16) -0.047(2) -0.074(3)
f34 0.089(2) 0.070(2) 0.0346(14) 0.0287(14) 0.0272(14) 0.0314(17)
f35 0.074(2) 0.115(3) 0.116(3) 0.082(3) -0.061(2) -0.074(2)
f36 0.0402(13) 0.0377(13) 0.0386(13) 0.0036(10) 0.0140(10) 0.0109(11)
al1 0.0164(5) 0.0185(5) 0.0158(5) -0.0003(4) 0.0003(4) 0.0013(4)
p1 0.0333(5) 0.0207(5) 0.0186(4) 0.0013(4) 0.0000(4) 0.0004(4)
p2 0.0371(5) 0.0232(5) 0.0254(5) 0.0048(4) 0.0059(4) 0.0030(4)
v1 0.0227(3) 0.0194(3) 0.0160(3) 0.0004(2) 0.0025(2) 0.0023(2)

loop_
_atom_type_symbol
_atom_type_description
_atom_type_scat_dispersion_real
_atom_type_scat_dispersion_imag
_atom_type_scat_source
c c 0.0033 0.0016 'international tables vol c tables 4.2.6.8 and 6.1.1.4'
h h 0.0000 0.0000 'international tables vol c tables 4.2.6.8 and 6.1.1.4'
n n 0.0061 0.0033 'international tables vol c tables 4.2.6.8 and 6.1.1.4'
o o 0.0106 0.0060 'international tables vol c tables 4.2.6.8 and 6.1.1.4'
f f 0.0171 0.0103 'international tables vol c tables 4.2.6.8 and 6.1.1.4'
al al 0.0645 0.0514 'international tables vol c tables 4.2.6.8 and 6.1.1.4'
p p 0.1023 0.0942 'international tables vol c tables 4.2.6.8 and 6.1.1.4'
v v 0.3005 0.5294 'international tables vol c tables 4.2.6.8 and 6.1.1.4'

loop_
_geom_angle_atom_site_label_1
_geom_angle_atom_site_label_2
_geom_angle_atom_site_label_3
_geom_angle
n1 c1 c4 109.9(3)
n1 c1 c3 108.2(3)
c4 c1 c3 110.6(4)
n1 c1 c2 109.0(3)
c4 c1 c2 110.4(4)
c3 c1 c2 108.5(4)
c1 c2 h27a 109.5
c1 c2 h27b 109.5
h27a c2 h27b 109.5
c1 c2 h27c 109.5
h27a c2 h27c 109.5
h27b c2 h27c 109.5
c1 c3 h28a 109.5
c1 c3 h28b 109.5
h28a c3 h28b 109.5
c1 c3 h28c 109.5
h28a c3 h28c 109.5
h28b c3 h28c 109.5
c1 c4 h32a 109.5
c1 c4 h32b 109.5
h32a c4 h32b 109.5
c1 c4 h32c 109.5
h32a c4 h32c 109.5
h32b c4 h32c 109.5
n2 c5 c8 109.9(4)
n2 c5 c6 108.9(4)
c8 c5 c6 112.2(6)
n2 c5 c7 108.2(4)
c8 c5 c7 108.6(6)
c6 c5 c7 109.0(5)
c5 c6 h41a 109.5
c5 c6 h41b 109.5
h41a c6 h41b 109.5
c5 c6 h41c 109.5
h41a c6 h41c 109.5
h41b c6 h41c 109.5
c5 c7 h40a 109.5
c5 c7 h40b 109.5
h40a c7 h40b 109.5
c5 c7 h40c 109.5
h40a c7 h40c 109.5
h40b c7 h40c 109.5
c5 c8 h38a 109.5
c5 c8 h38b 109.5
h38a c8 h38b 109.5
c5 c8 h38c 109.5
h38a c8 h38c 109.5
h38b c8 h38c 109.5
p1 c9 h29a 109.5
p1 c9 h29b 109.5
h29a c9 h29b 109.5
p1 c9 h29c 109.5
h29a c9 h29c 109.5
h29b c9 h29c 109.5
p1 c10 h24a 109.5
p1 c10 h24b 109.5
h24a c10 h24b 109.5
p1 c10 h24c 109.5
h24a c10 h24c 109.5
h24b c10 h24c 109.5
p1 c11 h25a 109.5
p1 c11 h25b 109.5
h25a c11 h25b 109.5
p1 c11 h25c 109.5
h25a c11 h25c 109.5
h25b c11 h25c 109.5
p2 c12 h35a 109.5
p2 c12 h35b 109.5
h35a c12 h35b 109.5
p2 c12 h35c 109.5
h35a c12 h35c 109.5
h35b c12 h35c 109.5
p2 c13 h34a 109.5
p2 c13 h34b 109.5
h34a c13 h34b 109.5
p2 c13 h34c 109.5
h34a c13 h34c 109.5
h34b c13 h34c 109.5
p2 c14 h31a 109.5
p2 c14 h31b 109.5
h31a c14 h31b 109.5
p2 c14 h31c 109.5
h31a c14 h31c 109.5
h31b c14 h31c 109.5
n3 c15 v1 173.9(3)
c17 c16 c21 125.2(3)
c17 c16 n3 117.9(3)
c21 c16 n3 116.9(3)
c16 c17 c18 116.0(4)
c16 c17 c23 121.6(3)
c18 c17 c23 122.4(4)
c19 c18 c17 120.5(4)
c19 c18 h18 119.8
c17 c18 h18 119.8
c18 c19 c20 121.6(4)
c18 c19 h20 119.2
c20 c19 h20 119.2
c19 c20 c21 120.3(4)
c19 c20 h14 119.8
c21 c20 h14 119.8
c20 c21 c16 116.4(4)
c20 c21 c22 121.7(4)
c16 c21 c22 121.9(3)
c21 c22 h21a 109.5
c21 c22 h21b 109.5
h21a c22 h21b 109.5
c21 c22 h21c 109.5
h21a c22 h21c 109.5
h21b c22 h21c 109.5
c17 c23 h23a 109.5
c17 c23 h23b 109.5
h23a c23 h23b 109.5
c17 c23 h23c 109.5
h23a c23 h23c 109.5
h23b c23 h23c 109.5
o1 c24 c25 108.4(3)
o1 c24 c26 111.2(3)
c25 c24 c26 108.7(3)
o1 c24 c27 110.3(3)
c25 c24 c27 109.5(3)
c26 c24 c27 108.6(3)
f2 c25 f3 107.8(3)
f2 c25 f1 107.2(3)
f3 c25 f1 108.0(3)
f2 c25 c24 110.9(3)
f3 c25 c24 112.4(3)
f1 c25 c24 110.3(3)
f5 c26 f6 107.3(3)
f5 c26 f4 107.8(3)
f6 c26 f4 107.2(3)
f5 c26 c24 113.0(3)
f6 c26 c24 110.4(3)
f4 c26 c24 110.8(3)
f9 c27 f8 108.1(3)
f9 c27 f7 107.6(3)
f8 c27 f7 107.7(3)
f9 c27 c24 109.9(3)
f8 c27 c24 110.8(3)
f7 c27 c24 112.6(3)
o2 c28 c29 108.8(3)
o2 c28 c30 111.3(3)
c29 c28 c30 109.0(3)
o2 c28 c31 109.6(3)
c29 c28 c31 109.2(3)
c30 c28 c31 109.0(3)
f10 c29 f11 107.3(3)
f10 c29 f12 107.1(3)
f11 c29 f12 107.3(3)
f10 c29 c28 110.9(3)
f11 c29 c28 111.4(3)
f12 c29 c28 112.6(3)
f15 c30 f13 107.7(3)
f15 c30 f14 107.7(3)
f13 c30 f14 107.5(3)
f15 c30 c28 110.6(3)
f13 c30 c28 110.2(3)
f14 c30 c28 112.9(3)
f18 c31 f17 107.5(3)
f18 c31 f16 107.3(3)
f17 c31 f16 107.5(3)
f18 c31 c28 111.0(3)
f17 c31 c28 110.8(3)
f16 c31 c28 112.6(3)
o3 c32 c35 111.9(3)
o3 c32 c34 107.4(3)
c35 c32 c34 109.3(3)
o3 c32 c33 109.8(3)
c35 c32 c33 109.0(3)
c34 c32 c33 109.3(3)
f19 c33 f20 107.8(3)
f19 c33 f21 107.5(3)
f20 c33 f21 106.9(3)
f19 c33 c32 111.2(3)
f20 c33 c32 111.1(3)
f21 c33 c32 112.2(3)
f23 c34 f24 107.4(3)
f23 c34 f22 107.6(3)
f24 c34 f22 107.1(3)
f23 c34 c32 111.3(3)
f24 c34 c32 110.7(3)
f22 c34 c32 112.5(3)
f26 c35 f25 107.4(3)
f26 c35 f27 107.4(3)
f25 c35 f27 107.4(3)
f26 c35 c32 111.0(3)
f25 c35 c32 112.7(3)
f27 c35 c32 110.6(3)
o4 c36 c38 108.6(3)
o4 c36 c37 112.0(3)
c38 c36 c37 108.5(5)
o4 c36 c39 110.9(3)
c38 c36 c39 111.9(6)
c37 c36 c39 105.0(5)
f28 c37 f30 115.4(5)
f28 c37 c36 116.0(5)
f30 c37 c36 116.0(5)
f28 c37 f29 102.9(6)
f30 c37 f29 104.7(5)
c36 c37 f29 98.4(5)
f32 c38 f31 112.0(5)
f32 c38 c36 119.6(5)
f31 c38 c36 117.0(4)
f32 c38 f33 102.5(5)
f31 c38 f33 104.1(5)
c36 c38 f33 97.8(5)
f36 c39 f34 110.2(5)
f36 c39 f35 109.6(6)
f34 c39 f35 108.6(6)
f36 c39 c36 113.6(6)
f34 c39 c36 111.9(5)
f35 c39 c36 102.5(5)
c1 n1 v1 167.6(3)
c5 n2 v1 168.7(3)
c15 n3 c16 176.5(3)
c24 o1 al1 146.0(2)
c28 o2 al1 148.0(2)
c32 o3 al1 150.8(2)
c36 o4 al1 146.1(2)
o3 al1 o1 111.88(12)
o3 al1 o4 108.35(13)
o1 al1 o4 107.29(12)
o3 al1 o2 108.99(12)
o1 al1 o2 108.03(12)
o4 al1 o2 112.34(12)
c10 p1 c11 103.0(2)
c10 p1 c9 103.4(2)
c11 p1 c9 103.7(2)
c10 p1 v1 117.00(15)
c11 p1 v1 113.56(15)
c9 p1 v1 114.57(14)
c12 p2 c13 103.4(2)
c12 p2 c14 103.7(2)
c13 p2 c14 103.4(2)
c12 p2 v1 116.48(17)
c13 p2 v1 114.32(15)
c14 p2 v1 113.99(16)
n2 v1 n1 118.34(15)
n2 v1 c15 114.24(14)
n1 v1 c15 127.42(14)
n2 v1 p2 97.76(11)
n1 v1 p2 93.71(10)
c15 v1 p2 78.80(10)
n2 v1 p1 97.95(11)
n1 v1 p1 94.75(10)
c15 v1 p1 78.15(10)
p2 v1 p1 155.92(4)

loop_
_geom_bond_atom_site_label_1
_geom_bond_atom_site_label_2
_geom_bond_distance
c1 n1 1.449(5)
c1 c4 1.524(6)
c1 c3 1.529(5)
c1 c2 1.531(6)
c2 h27a 0.9800
c2 h27b 0.9800
c2 h27c 0.9800
c3 h28a 0.9800
c3 h28b 0.9800
c3 h28c 0.9800
c4 h32a 0.9800
c4 h32b 0.9800
c4 h32c 0.9800
c5 n2 1.450(5)
c5 c8 1.497(8)
c5 c6 1.502(7)
c5 c7 1.505(8)
c6 h41a 0.9800
c6 h41b 0.9800
c6 h41c 0.9800
c7 h40a 0.9800
c7 h40b 0.9800
c7 h40c 0.9800
c8 h38a 0.9800
c8 h38b 0.9800
c8 h38c 0.9800
c9 p1 1.814(4)
c9 h29a 0.9800
c9 h29b 0.9800
c9 h29c 0.9800
c10 p1 1.812(4)
c10 h24a 0.9800
c10 h24b 0.9800
c10 h24c 0.9800
c11 p1 1.813(4)
c11 h25a 0.9800
c11 h25b 0.9800
c11 h25c 0.9800
c12 p2 1.811(5)
c12 h35a 0.9800
c12 h35b 0.9800
c12 h35c 0.9800
c13 p2 1.811(4)
c13 h34a 0.9800
c13 h34b 0.9800
c13 h34c 0.9800
c14 p2 1.813(4)
c14 h31a 0.9800
c14 h31b 0.9800
c14 h31c 0.9800
c15 n3 1.152(4)
c15 v1 2.152(4)
c16 c17 1.393(5)
c16 c21 1.394(5)
c16 n3 1.407(4)
c17 c18 1.396(5)
c17 c23 1.501(5)
c18 c19 1.380(6)
c18 h18 0.9500
c19 c20 1.386(6)
c19 h20 0.9500
c20 c21 1.390(5)
c20 h14 0.9500
c21 c22 1.500(5)
c22 h21a 0.9800
c22 h21b 0.9800
c22 h21c 0.9800
c23 h23a 0.9800
c23 h23b 0.9800
c23 h23c 0.9800
c24 o1 1.348(4)
c24 c25 1.546(5)
c24 c26 1.554(5)
c24 c27 1.557(5)
c25 f2 1.330(5)
c25 f3 1.334(4)
c25 f1 1.350(5)
c26 f5 1.334(4)
c26 f6 1.334(4)
c26 f4 1.340(4)
c27 f9 1.332(5)
c27 f8 1.333(5)
c27 f7 1.338(4)
c28 o2 1.349(4)
c28 c29 1.552(5)
c28 c30 1.554(5)
c28 c31 1.555(5)
c29 f10 1.330(4)
c29 f11 1.333(4)
c29 f12 1.340(4)
c30 f15 1.328(4)
c30 f13 1.335(4)
c30 f14 1.341(4)
c31 f18 1.326(4)
c31 f17 1.332(4)
c31 f16 1.342(4)
c32 o3 1.348(4)
c32 c35 1.551(5)
c32 c34 1.555(5)
c32 c33 1.555(5)
c33 f19 1.320(4)
c33 f20 1.334(4)
c33 f21 1.346(4)
c34 f23 1.324(5)
c34 f24 1.335(5)
c34 f22 1.341(4)
c35 f26 1.323(4)
c35 f25 1.339(4)
c35 f27 1.340(5)
c36 o4 1.353(4)
c36 c38 1.494(6)
c36 c37 1.524(7)
c36 c39 1.556(7)
c37 f28 1.247(6)
c37 f30 1.302(6)
c37 f29 1.576(10)
c38 f32 1.241(7)
c38 f31 1.317(5)
c38 f33 1.618(10)
c39 f36 1.267(7)
c39 f34 1.338(6)
c39 f35 1.493(11)
n1 v1 1.690(3)
n2 v1 1.679(3)
o1 al1 1.727(2)
o2 al1 1.729(2)
o3 al1 1.726(2)
o4 al1 1.728(2)
p1 v1 2.4521(11)
p2 v1 2.4460(11)
